data_8105586
loop_
_publ_author_name
'Liu, Xue-Kun'
'Geng, Xiao-Yu'
'Zhang, Meng'
'Ye, Bai-Jun'
'Shi, Zhan'
'Wang, Yan-Qiu'

_publ_section_title
;
 Crystal structure of ethyl
 2-amino-4-(4-ethoxyphenyl)-5-oxo-4H,5H-pyrano[3,2-c]
 chromene-3-carboxylate, C23H21NO6
;
_journal_issue 2
_journal_name_full 'Zeitschrift f\"ur Kristallographie - New Crystal Structures'
_journal_page_first 193
_journal_page_last 194
_journal_paper_doi 10.1515/ncrs-2018-0151
_journal_volume 234
_journal_year 2019
_chemical_formula_moiety 'C23 H21 N O6'
_chemical_formula_sum 'C23 H21 N O6'
_chemical_formula_weight 407.41
_space_group_crystal_system triclinic
_space_group_IT_number 2
_space_group_name_Hall '-P 1'
_space_group_name_H-M_alt 'P -1'
_atom_sites_solution_hydrogens geom
_cell_angle_alpha 94.13(3)
_cell_angle_beta 102.27(3)
_cell_angle_gamma 106.72(3)
_cell_formula_units_Z 2
_cell_length_a 7.624(4)
_cell_length_b 9.197(5)
_cell_length_c 15.058(5)
_cell_measurement_reflns_used 404
_cell_measurement_temperature 296(2)
_cell_measurement_theta_max 21.08
_cell_measurement_theta_min 2.34
_cell_volume 978.0(8)
_computing_cell_refinement 'SAINT v7.60A (Bruker, 2009)'
_computing_data_collection 'Bruker APEX2 (Bruker, 2008)'
_computing_data_reduction 'SAINT v7.60A (Bruker, 2009)'
_computing_molecular_graphics 'Olex2 (Dolomanov et al., 2009)'
_computing_publication_material 'Olex2 (Dolomanov et al., 2009)'
_computing_structure_refinement 'ShelXL (Sheldrick, 2015)'
_computing_structure_solution 'SHELXS-97 (Sheldrick, 2008)'
_diffrn_ambient_temperature 296.15
_diffrn_measured_fraction_theta_full 0.989
_diffrn_measured_fraction_theta_max 0.989
_diffrn_measurement_device_type 'Bruker APEX-II CCD'
_diffrn_measurement_method '\f and \w scans'
_diffrn_radiation_monochromator graphite
_diffrn_radiation_type MoK\a
_diffrn_radiation_wavelength 0.71073
_diffrn_reflns_av_R_equivalents 0.0615
_diffrn_reflns_av_unetI/netI 0.1550
_diffrn_reflns_Laue_measured_fraction_full 0.989
_diffrn_reflns_Laue_measured_fraction_max 0.989
_diffrn_reflns_limit_h_max 8
_diffrn_reflns_limit_h_min -9
_diffrn_reflns_limit_k_max 10
_diffrn_reflns_limit_k_min -10
_diffrn_reflns_limit_l_max 17
_diffrn_reflns_limit_l_min -17
_diffrn_reflns_number 4942
_diffrn_reflns_point_group_measured_fraction_full 0.989
_diffrn_reflns_point_group_measured_fraction_max 0.989
_diffrn_reflns_theta_full 24.999
_diffrn_reflns_theta_max 24.999
_diffrn_reflns_theta_min 2.336
_diffrn_standards_number 0
_exptl_absorpt_coefficient_mu 0.101
_exptl_absorpt_correction_T_max 0.983
_exptl_absorpt_correction_T_min 0.975
_exptl_absorpt_correction_type multi-scan
_exptl_absorpt_process_details SADABS
_exptl_crystal_colour colorless
_exptl_crystal_density_diffrn 1.384
_exptl_crystal_density_meas .
_exptl_crystal_density_method 'not measured'
_exptl_crystal_description block
_exptl_crystal_F_000 428
_exptl_crystal_size_max 0.26
_exptl_crystal_size_mid 0.21
_exptl_crystal_size_min 0.17
_refine_diff_density_max 0.248
_refine_diff_density_min -0.247
_refine_diff_density_rms 0.055
_refine_ls_extinction_coef 0.047(6)
_refine_ls_extinction_expression Fc^*^=kFc[1+0.001xFc^2^\l^3^/sin(2\q)]^-1/4^
_refine_ls_extinction_method 'SHELXL-2016/6 (Sheldrick 2016)'
_refine_ls_goodness_of_fit_ref 0.805
_refine_ls_hydrogen_treatment constr
_refine_ls_matrix_type full
_refine_ls_number_parameters 272
_refine_ls_number_reflns 3393
_refine_ls_number_restraints 0
_refine_ls_restrained_S_all 0.805
_refine_ls_R_factor_all 0.1579
_refine_ls_R_factor_gt 0.0662
_refine_ls_shift/su_max 0.000
_refine_ls_shift/su_mean 0.000
_refine_ls_structure_factor_coef Fsqd
_refine_ls_weighting_details 'w=1/[\s^2^(Fo^2^)+(0.0720P)^2^] where P=(Fo^2^+2Fc^2^)/3'
_refine_ls_weighting_scheme calc
_refine_ls_wR_factor_gt 0.1430
_refine_ls_wR_factor_ref 0.1733
_reflns_Friedel_coverage 0.000
_reflns_Friedel_fraction_full .
_reflns_Friedel_fraction_max .
_reflns_number_gt 1362
_reflns_number_total 3393
_reflns_threshold_expression 'I > 2\s(I)'
_cod_data_source_file suppl_ncrs-2018-0151_suppl.cif
_cod_data_source_block a
_cod_original_cell_volume 977.9(8)
_cod_database_code 8105586
_shelx_space_group_comment
;
The symmetry employed for this shelxl refinement is uniquely defined
by the following loop, which should always be used as a source of
symmetry information in preference to the above space-group names.
They are only intended as comments.
;
_olex2_refinement_description
;
1. Fixed Uiso
 At 1.2 times of:
  All C(H) groups, All C(H,H) groups, All N(H,H) groups
 At 1.5 times of:
  All C(H,H,H) groups
2.a Ternary CH refined with riding coordinates:
 C8(H8)
2.b Secondary CH2 refined with riding coordinates:
 C2(H2A,H2B), C15(H15A,H15B)
2.c Me refined with riding coordinates:
 C1(H1C,H1D,H1E), C16(H16A,H16B,H16C)
2.d Aromatic/amide H refined with riding coordinates:
 C10(H10), C11(H11), C13(H13), C14(H14), C20(H20), C21(H21), C22(H22), C23(H23)
2.e X=CH2 refined with riding coordinates:
 N1(H1A,H1B)
;

loop_
_space_group_symop_operation_xyz
'x, y, z'
'-x, -y, -z'

loop_
_atom_site_label
_atom_site_type_symbol
_atom_site_fract_x
_atom_site_fract_y
_atom_site_fract_z
_atom_site_U_iso_or_equiv
_atom_site_adp_type
_atom_site_occupancy
_atom_site_site_symmetry_order
_atom_site_calc_flag
_atom_site_refinement_flags_posn
_atom_site_refinement_flags_adp
_atom_site_refinement_flags_occupancy
_atom_site_disorder_assembly
_atom_site_disorder_group
N1 N 0.9912(4) 0.5063(4) 0.15831(19) 0.0543(10) Uani 1 1 d . . . . .
H1A H 1.001315 0.443769 0.197499 0.065 Uiso 1 1 calc R . . . .
H1B H 1.076472 0.534827 0.128300 0.065 Uiso 1 1 calc R . . . .
O1 O 0.5419(4) 0.4156(3) 0.28924(16) 0.0515(8) Uani 1 1 d . . . . .
O2 O 0.8004(4) 0.3542(3) 0.27445(16) 0.0587(8) Uani 1 1 d . . . . .
O3 O 0.7496(4) 1.0942(3) 0.46879(17) 0.0579(8) Uani 1 1 d . . . . .
O4 O 0.2531(4) 0.6949(3) 0.05293(17) 0.0606(9) Uani 1 1 d . . . . .
O5 O 0.4254(4) 0.8086(3) -0.03804(16) 0.0485(8) Uani 1 1 d . . . . .
O6 O 0.8640(4) 0.6587(3) 0.08029(16) 0.0493(8) Uani 1 1 d . . . . .
C1 C 0.3551(7) 0.3283(7) 0.3920(3) 0.0941(18) Uani 1 1 d . . . . .
H1C H 0.341139 0.269001 0.441409 0.141 Uiso 1 1 calc R . . . .
H1D H 0.364693 0.432383 0.412166 0.141 Uiso 1 1 calc R . . . .
H1E H 0.247208 0.285718 0.341032 0.141 Uiso 1 1 calc R . . . .
C2 C 0.5281(7) 0.3251(5) 0.3633(3) 0.0684(14) Uani 1 1 d . . . . .
H2A H 0.638277 0.367844 0.414194 0.082 Uiso 1 1 calc R . . . .
H2B H 0.520245 0.220496 0.342730 0.082 Uiso 1 1 calc R . . . .
C3 C 0.6888(6) 0.4256(5) 0.2510(2) 0.0431(10) Uani 1 1 d . . . . .
C4 C 0.6960(5) 0.5281(4) 0.1839(2) 0.0387(10) Uani 1 1 d . . . . .
C5 C 0.8439(6) 0.5586(4) 0.1441(2) 0.0404(10) Uani 1 1 d . . . . .
C6 C 0.7134(5) 0.7055(4) 0.0447(2) 0.0397(10) Uani 1 1 d . . . . .
C7 C 0.5612(5) 0.6823(4) 0.0802(2) 0.0368(9) Uani 1 1 d . . . . .
C8 C 0.5577(5) 0.6184(4) 0.1687(2) 0.0394(10) Uani 1 1 d . . . . .
H8 H 0.430513 0.549250 0.164288 0.047 Uiso 1 1 calc R . . . .
C9 C 0.6055(5) 0.7481(4) 0.2471(2) 0.0389(10) Uani 1 1 d . . . . .
C10 C 0.7770(6) 0.8588(5) 0.2675(2) 0.0495(11) Uani 1 1 d . . . . .
H10 H 0.861448 0.854249 0.231813 0.059 Uiso 1 1 calc R . . . .
C11 C 0.8305(6) 0.9780(5) 0.3393(2) 0.0491(11) Uani 1 1 d . . . . .
H11 H 0.947604 1.052765 0.350280 0.059 Uiso 1 1 calc R . . . .
C12 C 0.7097(6) 0.9852(5) 0.3941(2) 0.0460(10) Uani 1 1 d . . . . .
C13 C 0.5349(6) 0.8766(5) 0.3751(3) 0.0549(12) Uani 1 1 d . . . . .
H13 H 0.451202 0.881617 0.411164 0.066 Uiso 1 1 calc R . . . .
C14 C 0.4826(6) 0.7585(5) 0.3015(2) 0.0525(11) Uani 1 1 d . . . . .
H14 H 0.363595 0.685875 0.288809 0.063 Uiso 1 1 calc R . . . .
C15 C 0.9264(6) 1.2121(5) 0.4889(3) 0.0577(12) Uani 1 1 d . . . . .
H15A H 0.937257 1.267960 0.437054 0.069 Uiso 1 1 calc R . . . .
H15B H 1.028978 1.168203 0.501367 0.069 Uiso 1 1 calc R . . . .
C16 C 0.9358(7) 1.3180(5) 0.5715(3) 0.0788(16) Uani 1 1 d . . . . .
H16A H 1.054097 1.398917 0.586656 0.118 Uiso 1 1 calc R . . . .
H16B H 0.833954 1.361038 0.558411 0.118 Uiso 1 1 calc R . . . .
H16C H 0.925301 1.261688 0.622462 0.118 Uiso 1 1 calc R . . . .
C17 C 0.4040(6) 0.7255(5) 0.0337(3) 0.0453(10) Uani 1 1 d . . . . .
C18 C 0.5867(6) 0.8391(4) -0.0707(2) 0.0449(10) Uani 1 1 d . . . . .
C19 C 0.7325(5) 0.7845(4) -0.0331(2) 0.0400(10) Uani 1 1 d . . . . .
C20 C 0.8918(6) 0.8182(5) -0.0690(2) 0.0512(11) Uani 1 1 d . . . . .
H20 H 0.992177 0.783363 -0.044062 0.061 Uiso 1 1 calc R . . . .
C21 C 0.9022(7) 0.9014(5) -0.1402(3) 0.0599(12) Uani 1 1 d . . . . .
H21 H 1.006382 0.919831 -0.165533 0.072 Uiso 1 1 calc R . . . .
C22 C 0.7566(7) 0.9575(5) -0.1740(3) 0.0636(13) Uani 1 1 d . . . . .
H22 H 0.765838 1.018230 -0.220580 0.076 Uiso 1 1 calc R . . . .
C23 C 0.5981(7) 0.9261(5) -0.1406(2) 0.0556(12) Uani 1 1 d . . . . .
H23 H 0.499584 0.963361 -0.165067 0.067 Uiso 1 1 calc R . . . .

loop_
_atom_site_aniso_label
_atom_site_aniso_U_11
_atom_site_aniso_U_22
_atom_site_aniso_U_33
_atom_site_aniso_U_23
_atom_site_aniso_U_13
_atom_site_aniso_U_12
N1 0.050(2) 0.069(2) 0.059(2) 0.0239(19) 0.0178(18) 0.035(2)
O1 0.0605(19) 0.0527(19) 0.0501(15) 0.0187(15) 0.0231(15) 0.0211(15)
O2 0.069(2) 0.0548(19) 0.0592(17) 0.0176(15) 0.0131(16) 0.0289(17)
O3 0.060(2) 0.056(2) 0.0511(16) -0.0110(15) 0.0131(16) 0.0118(16)
O4 0.0465(19) 0.084(2) 0.0609(18) 0.0201(17) 0.0173(16) 0.0291(17)
O5 0.0513(19) 0.0571(19) 0.0446(15) 0.0118(14) 0.0115(14) 0.0276(15)
O6 0.0475(18) 0.0604(19) 0.0516(15) 0.0203(15) 0.0182(14) 0.0272(15)
C1 0.088(4) 0.130(5) 0.079(3) 0.045(3) 0.041(3) 0.035(4)
C2 0.082(4) 0.065(3) 0.058(3) 0.027(3) 0.021(3) 0.016(3)
C3 0.046(3) 0.041(3) 0.036(2) -0.0037(19) 0.003(2) 0.013(2)
C4 0.038(2) 0.040(2) 0.0313(19) 0.0024(18) 0.0003(19) 0.010(2)
C5 0.045(3) 0.039(2) 0.038(2) 0.0085(19) 0.009(2) 0.014(2)
C6 0.041(2) 0.039(2) 0.036(2) 0.0005(19) 0.003(2) 0.013(2)
C7 0.040(2) 0.037(2) 0.037(2) 0.0056(18) 0.013(2) 0.0148(19)
C8 0.038(2) 0.042(2) 0.040(2) 0.0086(19) 0.0125(19) 0.0115(19)
C9 0.040(2) 0.043(3) 0.039(2) 0.0082(19) 0.011(2) 0.019(2)
C10 0.056(3) 0.051(3) 0.048(2) 0.004(2) 0.023(2) 0.018(2)
C11 0.054(3) 0.049(3) 0.045(2) 0.005(2) 0.018(2) 0.014(2)
C12 0.053(3) 0.045(3) 0.041(2) 0.005(2) 0.015(2) 0.016(2)
C13 0.058(3) 0.064(3) 0.048(2) 0.006(2) 0.018(2) 0.023(3)
C14 0.058(3) 0.052(3) 0.045(2) -0.001(2) 0.015(2) 0.013(2)
C15 0.058(3) 0.054(3) 0.051(2) -0.001(2) -0.001(2) 0.015(2)
C16 0.088(4) 0.072(4) 0.057(3) -0.017(3) -0.002(3) 0.015(3)
C17 0.050(3) 0.043(3) 0.042(2) 0.000(2) 0.010(2) 0.016(2)
C18 0.052(3) 0.043(3) 0.036(2) 0.002(2) 0.007(2) 0.013(2)
C19 0.043(2) 0.041(2) 0.034(2) 0.0060(19) 0.008(2) 0.011(2)
C20 0.053(3) 0.056(3) 0.045(2) 0.004(2) 0.015(2) 0.017(2)
C21 0.068(3) 0.068(3) 0.050(2) 0.022(2) 0.028(2) 0.018(3)
C22 0.081(4) 0.064(3) 0.049(3) 0.026(2) 0.021(3) 0.019(3)
C23 0.063(3) 0.051(3) 0.046(2) 0.008(2) 0.001(2) 0.016(2)

loop_
_atom_type_symbol
_atom_type_description
_atom_type_scat_dispersion_real
_atom_type_scat_dispersion_imag
_atom_type_scat_source
C C 0.0033 0.0016 'International Tables Vol C Tables 4.2.6.8 and 6.1.1.4'
H H 0.0000 0.0000 'International Tables Vol C Tables 4.2.6.8 and 6.1.1.4'
N N 0.0061 0.0033 'International Tables Vol C Tables 4.2.6.8 and 6.1.1.4'
O O 0.0106 0.0060 'International Tables Vol C Tables 4.2.6.8 and 6.1.1.4'

loop_
_geom_angle_atom_site_label_1
_geom_angle_atom_site_label_2
_geom_angle_atom_site_label_3
_geom_angle
_geom_angle_site_symmetry_1
_geom_angle_site_symmetry_3
H1A N1 H1B 120.0 . .
C5 N1 H1A 120.0 . .
C5 N1 H1B 120.0 . .
C3 O1 C2 117.1(3) . .
C12 O3 C15 117.6(3) . .
C17 O5 C18 122.0(3) . .
C6 O6 C5 117.6(3) . .
H1C C1 H1D 109.5 . .
H1C C1 H1E 109.5 . .
H1D C1 H1E 109.5 . .
C2 C1 H1C 109.5 . .
C2 C1 H1D 109.5 . .
C2 C1 H1E 109.5 . .
O1 C2 C1 107.1(4) . .
O1 C2 H2A 110.3 . .
O1 C2 H2B 110.3 . .
C1 C2 H2A 110.3 . .
C1 C2 H2B 110.3 . .
H2A C2 H2B 108.6 . .
O1 C3 C4 111.9(3) . .
O2 C3 O1 121.7(4) . .
O2 C3 C4 126.4(4) . .
C3 C4 C8 120.0(4) . .
C5 C4 C3 118.8(3) . .
C5 C4 C8 120.6(3) . .
N1 C5 O6 108.4(3) . .
N1 C5 C4 129.1(3) . .
C4 C5 O6 122.5(3) . .
O6 C6 C19 114.0(3) . .
C7 C6 O6 123.1(3) . .
C7 C6 C19 122.9(3) . .
C6 C7 C8 121.2(3) . .
C6 C7 C17 118.8(3) . .
C17 C7 C8 119.9(3) . .
C4 C8 H8 108.9 . .
C4 C8 C9 111.5(3) . .
C7 C8 C4 108.8(3) . .
C7 C8 H8 108.9 . .
C7 C8 C9 109.8(3) . .
C9 C8 H8 108.9 . .
C10 C9 C8 119.9(4) . .
C10 C9 C14 117.2(4) . .
C14 C9 C8 122.8(4) . .
C9 C10 H10 118.7 . .
C9 C10 C11 122.7(4) . .
C11 C10 H10 118.7 . .
C10 C11 H11 120.2 . .
C12 C11 C10 119.7(4) . .
C12 C11 H11 120.2 . .
O3 C12 C11 124.9(4) . .
O3 C12 C13 115.8(4) . .
C11 C12 C13 119.4(4) . .
C12 C13 H13 120.0 . .
C12 C13 C14 120.0(4) . .
C14 C13 H13 120.0 . .
C9 C14 C13 121.0(4) . .
C9 C14 H14 119.5 . .
C13 C14 H14 119.5 . .
O3 C15 H15A 110.2 . .
O3 C15 H15B 110.2 . .
O3 C15 C16 107.7(4) . .
H15A C15 H15B 108.5 . .
C16 C15 H15A 110.2 . .
C16 C15 H15B 110.2 . .
C15 C16 H16A 109.5 . .
C15 C16 H16B 109.5 . .
C15 C16 H16C 109.5 . .
H16A C16 H16B 109.5 . .
H16A C16 H16C 109.5 . .
H16B C16 H16C 109.5 . .
O4 C17 O5 117.3(4) . .
O4 C17 C7 124.6(4) . .
O5 C17 C7 118.1(4) . .
C19 C18 O5 120.8(3) . .
C23 C18 O5 118.1(4) . .
C23 C18 C19 121.1(4) . .
C18 C19 C6 116.7(4) . .
C18 C19 C20 118.4(4) . .
C20 C19 C6 124.8(3) . .
C19 C20 H20 119.6 . .
C21 C20 C19 120.9(4) . .
C21 C20 H20 119.6 . .
C20 C21 H21 120.5 . .
C20 C21 C22 119.0(4) . .
C22 C21 H21 120.5 . .
C21 C22 H22 119.2 . .
C23 C22 C21 121.6(4) . .
C23 C22 H22 119.2 . .
C18 C23 H23 120.5 . .
C22 C23 C18 119.0(4) . .
C22 C23 H23 120.5 . .

loop_
_geom_bond_atom_site_label_1
_geom_bond_atom_site_label_2
_geom_bond_distance
_geom_bond_site_symmetry_2
N1 H1A 0.8600 .
N1 H1B 0.8600 .
N1 C5 1.328(4) .
O1 C2 1.442(4) .
O1 C3 1.348(4) .
O2 C3 1.228(4) .
O3 C12 1.371(4) .
O3 C15 1.422(5) .
O4 C17 1.205(5) .
O5 C17 1.379(4) .
O5 C18 1.382(5) .
O6 C5 1.379(4) .
O6 C6 1.359(4) .
C1 H1C 0.9600 .
C1 H1D 0.9600 .
C1 H1E 0.9600 .
C1 C2 1.480(6) .
C2 H2A 0.9700 .
C2 H2B 0.9700 .
C3 C4 1.430(5) .
C4 C5 1.355(5) .
C4 C8 1.511(5) .
C6 C7 1.347(5) .
C6 C19 1.434(5) .
C7 C8 1.497(5) .
C7 C17 1.429(5) .
C8 H8 0.9800 .
C8 C9 1.521(5) .
C9 C10 1.363(5) .
C9 C14 1.388(5) .
C10 H10 0.9300 .
C10 C11 1.386(5) .
C11 H11 0.9300 .
C11 C12 1.372(5) .
C12 C13 1.373(6) .
C13 H13 0.9300 .
C13 C14 1.399(5) .
C14 H14 0.9300 .
C15 H15A 0.9700 .
C15 H15B 0.9700 .
C15 C16 1.499(5) .
C16 H16A 0.9600 .
C16 H16B 0.9600 .
C16 H16C 0.9600 .
C18 C19 1.379(5) .
C18 C23 1.371(5) .
C19 C20 1.396(5) .
C20 H20 0.9300 .
C20 C21 1.364(5) .
C21 H21 0.9300 .
C21 C22 1.373(5) .
C22 H22 0.9300 .
C22 C23 1.369(6) .
C23 H23 0.9300 .
